data_7106292
loop_
_publ_author_name
'Fatima Garcia'
'M. Rosario Torres'
'Emilio Matesanz'
'Luis Sanchez'

_publ_section_title
;
 Aryl triazole amphiphiles: Planar sheets, spheres and anion binding
;
_journal_name_full Chem.Commun.
_journal_page_first 5016
_journal_paper_doi 10.1039/c0cc05685e
_journal_volume 47
_journal_year 2011
_chemical_formula_sum 'C41 H38 N6 O4'
_chemical_formula_weight 678.77
_chemical_name_systematic
;
?
;
_space_group_IT_number 14
_symmetry_cell_setting monoclinic
_symmetry_space_group_name_Hall '-P 2ybc'
_symmetry_space_group_name_H-M 'P 1 21/c 1'
_atom_sites_solution_hydrogens geom
_atom_sites_solution_primary direct
_atom_sites_solution_secondary difmap
_audit_creation_method SHELXL-97
_cell_angle_alpha 90.00
_cell_angle_beta 96.269(2)
_cell_angle_gamma 90.00
_cell_formula_units_Z 4
_cell_length_a 33.436(4)
_cell_length_b 5.8453(6)
_cell_length_c 17.8776(19)
_cell_measurement_reflns_used 2268
_cell_measurement_temperature 293(2)
_cell_measurement_theta_max 19.19
_cell_measurement_theta_min 2.29
_cell_volume 3473.2(7)
_computing_cell_refinement 'Bruker SMART'
_computing_data_collection 'Bruker SMART'
_computing_data_reduction 'Bruker SHELXTL'
_computing_molecular_graphics 'Bruker SHELXTL'
_computing_publication_material 'Bruker SHELXTL'
_computing_structure_refinement 'SHELXL-97 (Sheldrick, 1997)'
_computing_structure_solution 'SHELXS-97 (Sheldrick, 1990)'
_diffrn_ambient_temperature 293(2)
_diffrn_measured_fraction_theta_full 1.000
_diffrn_measured_fraction_theta_max 1.000
_diffrn_measurement_device_type 'Bruker CCD area detector'
_diffrn_measurement_method 'phi and omega scans'
_diffrn_radiation_monochromator graphite
_diffrn_radiation_source 'fine-focus sealed tube'
_diffrn_radiation_type MoK\a
_diffrn_radiation_wavelength 0.71073
_diffrn_reflns_av_R_equivalents 0.1344
_diffrn_reflns_av_sigmaI/netI 0.1462
_diffrn_reflns_limit_h_max 39
_diffrn_reflns_limit_h_min -39
_diffrn_reflns_limit_k_max 6
_diffrn_reflns_limit_k_min -6
_diffrn_reflns_limit_l_max 15
_diffrn_reflns_limit_l_min -21
_diffrn_reflns_number 25183
_diffrn_reflns_theta_full 25.00
_diffrn_reflns_theta_max 25.00
_diffrn_reflns_theta_min 1.23
_exptl_absorpt_coefficient_mu 0.086
_exptl_absorpt_correction_type none
_exptl_crystal_colour colorless
_exptl_crystal_density_diffrn 1.298
_exptl_crystal_density_method 'not measured'
_exptl_crystal_description prismatic
_exptl_crystal_F_000 1432
_exptl_crystal_size_max 0.48
_exptl_crystal_size_mid 0.27
_exptl_crystal_size_min 0.05
_refine_diff_density_max 0.554
_refine_diff_density_min -0.297
_refine_diff_density_rms 0.067
_refine_ls_extinction_coef 0.0036(13)
_refine_ls_extinction_expression Fc^*^=kFc[1+0.001xFc^2^\l^3^/sin(2\q)]^-1/4^
_refine_ls_extinction_method SHELXL
_refine_ls_goodness_of_fit_ref 1.019
_refine_ls_hydrogen_treatment constr
_refine_ls_matrix_type full
_refine_ls_number_parameters 520
_refine_ls_number_reflns 6101
_refine_ls_number_restraints 11
_refine_ls_restrained_S_all 1.024
_refine_ls_R_factor_all 0.2415
_refine_ls_R_factor_gt 0.0906
_refine_ls_shift/su_max 0.008
_refine_ls_shift/su_mean 0.000
_refine_ls_structure_factor_coef Fsqd
_refine_ls_weighting_details 'calc w=1/[\s^2^(Fo^2^)+(0.1550P)^2^+0.0000P] where P=(Fo^2^+2Fc^2^)/3'
_refine_ls_weighting_scheme calc
_refine_ls_wR_factor_gt 0.2322
_refine_ls_wR_factor_ref 0.3279
_reflns_number_gt 2094
_reflns_number_total 6101
_reflns_threshold_expression >2sigma(I)
_cod_data_source_file c0cc05685e.txt
_cod_data_source_block 1
_cod_original_cell_volume 3473.2(6)
_cod_original_sg_symbol_H-M P2(1)/c
_cod_database_code 7106292

loop_
_symmetry_equiv_pos_as_xyz
'x, y, z'
'-x, y+1/2, -z+1/2'
'-x, -y, -z'
'x, -y-1/2, z-1/2'

loop_
_atom_site_label
_atom_site_type_symbol
_atom_site_fract_x
_atom_site_fract_y
_atom_site_fract_z
_atom_site_U_iso_or_equiv
_atom_site_adp_type
_atom_site_occupancy
_atom_site_symmetry_multiplicity
_atom_site_calc_flag
_atom_site_refinement_flags
_atom_site_disorder_assembly
_atom_site_disorder_group
C1 C 0.2962(2) 0.6612(11) 0.3210(3) 0.0634(18) Uani 1 1 d . . .
C2 C 0.3328(2) 0.7167(10) 0.3603(4) 0.0659(18) Uani 1 1 d . B .
H2 H 0.3469 0.8449 0.3472 0.079 Uiso 1 1 calc R . .
C3 C 0.34823(19) 0.5768(10) 0.4204(3) 0.0575(16) Uani 1 1 d . . .
C4 C 0.32689(18) 0.3894(9) 0.4403(3) 0.0547(16) Uani 1 1 d . B .
H4 H 0.3372 0.2972 0.4802 0.066 Uiso 1 1 calc R . .
C5 C 0.28973(19) 0.3376(10) 0.4006(3) 0.0526(15) Uani 1 1 d . . .
C6 C 0.27521(19) 0.4732(11) 0.3409(3) 0.0580(17) Uani 1 1 d . B .
H6 H 0.2508 0.4367 0.3135 0.070 Uiso 1 1 calc R . .
C7 C 0.3871(2) 0.6369(11) 0.4617(4) 0.0643(17) Uani 1 1 d . B .
C8 C 0.41346(19) 0.5079(11) 0.5080(4) 0.0634(18) Uani 1 1 d . . .
H8 H 0.4110 0.3544 0.5204 0.076 Uiso 1 1 calc R B .
C9 C 0.26514(18) 0.1462(10) 0.4236(3) 0.0520(15) Uani 1 1 d . B .
C10 C 0.23379(18) 0.0419(10) 0.3815(3) 0.0532(16) Uani 1 1 d . . .
H10 H 0.2239 0.0738 0.3319 0.064 Uiso 1 1 calc R B .
C11 C 0.47888(19) 0.6098(10) 0.5829(4) 0.0623(17) Uani 1 1 d . . .
C12 C 0.4827(2) 0.4174(11) 0.6266(5) 0.087(2) Uani 1 1 d . B .
H12 H 0.4627 0.3061 0.6219 0.104 Uiso 1 1 calc R . .
C13 C 0.5164(2) 0.3895(11) 0.6776(5) 0.084(2) Uani 1 1 d . . .
H13 H 0.5191 0.2558 0.7059 0.101 Uiso 1 1 calc R B .
C14 C 0.54636(15) 0.5532(11) 0.6880(3) 0.0670(19) Uani 1 1 d D A .
C15 C 0.5416(2) 0.7437(12) 0.6423(4) 0.079(2) Uani 1 1 d . . .
H15 H 0.5617 0.8545 0.6460 0.095 Uiso 1 1 calc R B .
C16 C 0.5087(2) 0.7741(12) 0.5922(4) 0.079(2) Uani 1 1 d . B .
H16 H 0.5061 0.9073 0.5636 0.095 Uiso 1 1 calc R . .
C17A C 0.5796(3) 0.528(2) 0.7527(6) 0.075(9) Uani 0.528(12) 1 d PGD A 1
C18A C 0.5901(5) 0.3074(19) 0.7763(7) 0.104(8) Uani 0.528(12) 1 d PG A 1
H18A H 0.5761 0.1827 0.7541 0.125 Uiso 0.528(12) 1 calc PR A 1
C19A C 0.6213(5) 0.2731(17) 0.8332(7) 0.118(10) Uani 0.528(12) 1 d PG A 1
H19A H 0.6283 0.1254 0.8490 0.142 Uiso 0.528(12) 1 calc PR A 1
C2OA C 0.6421(3) 0.459(3) 0.8664(5) 0.078(6) Uani 0.528(12) 1 d PG A 1
H2OA H 0.6630 0.4365 0.9044 0.093 Uiso 0.528(12) 1 calc PR A 1
C21A C 0.6317(3) 0.680(2) 0.8427(7) 0.108(7) Uani 0.528(12) 1 d PG A 1
H21A H 0.6456 0.8048 0.8649 0.130 Uiso 0.528(12) 1 calc PR A 1
C22A C 0.6004(3) 0.7144(17) 0.7859(7) 0.079(5) Uani 0.528(12) 1 d PG A 1
H22A H 0.5934 0.8620 0.7701 0.095 Uiso 0.528(12) 1 calc PR A 1
C17B C 0.5844(3) 0.526(2) 0.7375(7) 0.062(8) Uani 0.472(12) 1 d PGD A 2
C18B C 0.5860(3) 0.383(3) 0.7999(8) 0.126(13) Uani 0.472(12) 1 d PG A 2
H18B H 0.5647 0.2839 0.8057 0.151 Uiso 0.472(12) 1 calc PR A 2
C19B C 0.6192(4) 0.388(3) 0.8538(6) 0.098(9) Uani 0.472(12) 1 d PG A 2
H19B H 0.6202 0.2927 0.8956 0.117 Uiso 0.472(12) 1 calc PR A 2
C20B C 0.6510(3) 0.536(3) 0.8453(5) 0.064(6) Uani 0.472(12) 1 d PG A 2
H20B H 0.6732 0.5396 0.8814 0.077 Uiso 0.472(12) 1 calc PR A 2
C21B C 0.6494(3) 0.6788(17) 0.7829(7) 0.075(5) Uani 0.472(12) 1 d PG A 2
H21B H 0.6707 0.7778 0.7771 0.091 Uiso 0.472(12) 1 calc PR A 2
C22B C 0.6162(3) 0.6736(16) 0.7290(6) 0.062(4) Uani 0.472(12) 1 d PG A 2
H22B H 0.6151 0.7691 0.6872 0.075 Uiso 0.472(12) 1 calc PR A 2
C23 C 0.18713(18) -0.2685(10) 0.4141(3) 0.0526(15) Uani 1 1 d . . .
C24 C 0.1545(2) -0.2096(11) 0.3644(4) 0.0697(19) Uani 1 1 d . B .
H24 H 0.1543 -0.0714 0.3385 0.084 Uiso 1 1 calc R . .
C25 C 0.1219(2) -0.3577(12) 0.3529(4) 0.073(2) Uani 1 1 d . . .
H25 H 0.1001 -0.3177 0.3187 0.088 Uiso 1 1 calc R B .
C26 C 0.12113(19) -0.5606(10) 0.3906(3) 0.0559(16) Uani 1 1 d . B .
C27 C 0.15478(19) -0.6153(11) 0.4409(3) 0.0622(17) Uani 1 1 d . . .
H27 H 0.1549 -0.7519 0.4675 0.075 Uiso 1 1 calc R B .
C28 C 0.1876(2) -0.4738(11) 0.4520(3) 0.0605(17) Uani 1 1 d . B .
H28 H 0.2099 -0.5158 0.4848 0.073 Uiso 1 1 calc R . .
C29 C 0.0855(2) -0.7132(11) 0.3818(4) 0.0656(18) Uani 1 1 d . . .
C30 C 0.0745(2) -0.8448(14) 0.4392(5) 0.097(2) Uani 1 1 d . B .
H30 H 0.0900 -0.8376 0.4857 0.116 Uiso 1 1 calc R . .
C31 C 0.0418(3) -0.9870(18) 0.4313(6) 0.122(3) Uani 1 1 d . . .
H31 H 0.0349 -1.0728 0.4718 0.146 Uiso 1 1 calc R B .
C32 C 0.0193(3) -1.0005(17) 0.3629(7) 0.119(3) Uani 1 1 d . B .
H32 H -0.0029 -1.0973 0.3564 0.143 Uiso 1 1 calc R . .
C33 C 0.0293(3) -0.8744(18) 0.3050(7) 0.138(4) Uani 1 1 d . . .
H33 H 0.0135 -0.8818 0.2588 0.165 Uiso 1 1 calc R B .
C34 C 0.0627(2) -0.7336(14) 0.3130(5) 0.103(3) Uani 1 1 d . B .
H34 H 0.0698 -0.6521 0.2718 0.124 Uiso 1 1 calc R . .
O1A O 0.2725(4) 0.7603(19) 0.2560(6) 0.056(4) Uani 0.543(15) 1 d PD B 1
C35A C 0.2914(3) 0.9566(19) 0.2279(8) 0.060(4) Uani 0.543(15) 1 d PD B 1
H35A H 0.3165 0.9143 0.2091 0.072 Uiso 0.543(15) 1 calc PR B 1
H35B H 0.2971 1.0697 0.2674 0.072 Uiso 0.543(15) 1 calc PR B 1
C36A C 0.2616(3) 1.052(3) 0.1640(7) 0.062(5) Uani 0.543(15) 1 d PD B 1
H36A H 0.2734 1.1816 0.1403 0.074 Uiso 0.543(15) 1 calc PR B 1
H36B H 0.2548 0.9359 0.1262 0.074 Uiso 0.543(15) 1 calc PR B 1
O1B O 0.2908(4) 0.834(2) 0.2692(6) 0.052(4) Uani 0.457(15) 1 d PD B 2
C35B C 0.2618(4) 0.751(2) 0.2111(9) 0.057(5) Uani 0.457(15) 1 d PD B 2
H35C H 0.2386 0.6894 0.2323 0.068 Uiso 0.457(15) 1 calc PR B 2
H35D H 0.2734 0.6319 0.1824 0.068 Uiso 0.457(15) 1 calc PR B 2
C36B C 0.2498(7) 0.959(2) 0.1609(10) 0.067(7) Uani 0.457(15) 1 d PD B 2
H36C H 0.2739 1.0321 0.1470 0.081 Uiso 0.457(15) 1 calc PR B 2
H36D H 0.2343 0.9064 0.1150 0.081 Uiso 0.457(15) 1 calc PR B 2
C37 C 0.2012(3) 1.2628(14) 0.1475(4) 0.111(3) Uani 1 1 d D B .
H37A H 0.1912 1.1773 0.1028 0.133 Uiso 1 1 calc R . .
H37B H 0.2160 1.3942 0.1322 0.133 Uiso 1 1 calc R . .
C38 C 0.1670(3) 1.3392(17) 0.1881(5) 0.126(3) Uani 1 1 d . . .
H38A H 0.1558 1.2077 0.2116 0.151 Uiso 1 1 calc R . .
H38B H 0.1770 1.4446 0.2278 0.151 Uiso 1 1 calc R . .
C39 C 0.1447(4) 1.6710(19) 0.1324(7) 0.162(5) Uani 1 1 d . . .
H39A H 0.1685 1.6843 0.1061 0.194 Uiso 1 1 calc R . .
H39B H 0.1510 1.7386 0.1819 0.194 Uiso 1 1 calc R . .
C40 C 0.1126(3) 1.799(2) 0.0919(6) 0.145(4) Uani 1 1 d D . .
H40A H 0.1217 1.9531 0.0826 0.174 Uiso 1 1 calc R . .
H40B H 0.1047 1.7272 0.0437 0.174 Uiso 1 1 calc R . .
C41 C 0.0509(4) 1.974(2) 0.1031(9) 0.236(8) Uani 1 1 d D . .
H41A H 0.0287 1.9793 0.1328 0.354 Uiso 1 1 calc R . .
H41B H 0.0413 1.9325 0.0523 0.354 Uiso 1 1 calc R . .
H41C H 0.0635 2.1216 0.1034 0.354 Uiso 1 1 calc R . .
N1 N 0.44368(16) 0.6499(9) 0.5319(3) 0.0683(15) Uani 1 1 d . B .
N2 N 0.4367(2) 0.8620(10) 0.5021(4) 0.094(2) Uani 1 1 d . . .
N3 N 0.4025(2) 0.8526(10) 0.4596(4) 0.0888(19) Uani 1 1 d . B .
N4 N 0.22025(14) -0.1169(8) 0.4271(2) 0.0517(13) Uani 1 1 d . B .
N5 N 0.24249(18) -0.1105(10) 0.4953(3) 0.0751(17) Uani 1 1 d . . .
N6 N 0.26951(17) 0.0483(10) 0.4923(3) 0.0723(17) Uani 1 1 d . B .
O2 O 0.22658(14) 1.1227(8) 0.1969(2) 0.0809(14) Uani 1 1 d D . .
O3 O 0.13645(18) 1.4467(11) 0.1408(4) 0.125(2) Uani 1 1 d . . .
O4 O 0.0793(3) 1.8092(16) 0.1337(6) 0.218(4) Uani 1 1 d D . .

loop_
_atom_site_aniso_label
_atom_site_aniso_U_11
_atom_site_aniso_U_22
_atom_site_aniso_U_33
_atom_site_aniso_U_23
_atom_site_aniso_U_13
_atom_site_aniso_U_12
C1 0.092(6) 0.053(4) 0.047(4) 0.014(3) 0.017(4) 0.025(4)
C2 0.083(5) 0.054(4) 0.065(4) 0.012(4) 0.027(4) 0.011(4)
C3 0.062(4) 0.053(4) 0.060(4) 0.008(3) 0.018(3) 0.005(3)
C4 0.061(4) 0.049(4) 0.055(4) 0.010(3) 0.009(3) 0.007(3)
C5 0.065(4) 0.055(4) 0.039(3) 0.005(3) 0.008(3) 0.008(3)
C6 0.066(4) 0.060(4) 0.046(4) -0.002(3) -0.001(3) 0.014(4)
C7 0.064(5) 0.055(4) 0.077(5) 0.014(4) 0.017(4) -0.007(4)
C8 0.062(4) 0.049(4) 0.081(5) 0.002(4) 0.017(4) -0.009(4)
C9 0.059(4) 0.058(4) 0.037(3) 0.002(3) 0.000(3) 0.002(3)
C10 0.068(4) 0.058(4) 0.034(3) 0.005(3) 0.009(3) 0.008(3)
C11 0.055(4) 0.053(4) 0.081(5) 0.004(4) 0.017(4) -0.010(3)
C12 0.046(4) 0.055(4) 0.158(7) 0.016(5) 0.004(5) -0.008(3)
C13 0.051(4) 0.050(4) 0.149(7) 0.002(4) 0.000(5) -0.004(4)
C14 0.046(4) 0.059(4) 0.101(6) -0.016(4) 0.032(4) -0.006(4)
C15 0.094(6) 0.079(5) 0.066(5) -0.004(4) 0.018(4) -0.041(4)
C16 0.100(6) 0.072(5) 0.068(5) 0.007(4) 0.016(4) -0.041(4)
C17A 0.028(11) 0.088(19) 0.117(17) -0.065(15) 0.042(12) -0.021(11)
C18A 0.122(17) 0.154(19) 0.033(9) -0.021(11) -0.008(9) -0.068(14)
C19A 0.15(2) 0.16(2) 0.046(11) -0.036(12) 0.015(11) -0.088(17)
C2OA 0.040(10) 0.120(15) 0.080(11) -0.029(11) 0.040(9) -0.050(10)
C21A 0.114(16) 0.087(13) 0.136(18) -0.006(12) 0.074(14) -0.009(11)
C22A 0.057(9) 0.098(11) 0.078(12) -0.003(9) -0.011(8) -0.018(8)
C17B 0.065(16) 0.059(16) 0.065(12) -0.013(10) 0.016(11) 0.005(12)
C18B 0.16(3) 0.15(2) 0.049(13) 0.037(15) -0.039(15) -0.095(19)
C19B 0.114(18) 0.15(2) 0.022(9) 0.007(12) -0.023(10) -0.086(16)
C20B 0.026(9) 0.089(14) 0.079(14) -0.017(11) 0.012(9) -0.035(10)
C21B 0.045(10) 0.080(11) 0.100(13) -0.031(10) 0.002(9) -0.008(8)
C22B 0.073(11) 0.052(8) 0.064(10) -0.001(7) 0.018(9) -0.006(8)
C23 0.059(4) 0.058(4) 0.041(3) -0.006(3) 0.008(3) 0.001(3)
C24 0.069(5) 0.065(4) 0.072(5) 0.011(4) -0.008(4) 0.004(4)
C25 0.066(5) 0.073(5) 0.077(5) 0.010(4) -0.011(4) -0.008(4)
C26 0.060(4) 0.059(4) 0.048(4) -0.002(3) 0.003(3) 0.002(3)
C27 0.067(5) 0.062(4) 0.057(4) 0.004(3) 0.009(4) 0.000(4)
C28 0.074(5) 0.062(4) 0.045(4) 0.004(3) 0.001(3) 0.001(4)
C29 0.059(4) 0.063(4) 0.074(5) -0.002(4) 0.002(4) 0.001(4)
C30 0.084(6) 0.116(6) 0.091(6) 0.012(5) 0.013(5) -0.024(5)
C31 0.100(7) 0.142(8) 0.128(9) 0.022(7) 0.029(6) -0.037(7)
C32 0.100(7) 0.112(7) 0.142(9) 0.013(7) 0.001(7) -0.035(6)
C33 0.116(8) 0.136(8) 0.149(9) 0.029(8) -0.043(7) -0.052(7)
C34 0.086(6) 0.117(7) 0.098(6) 0.024(5) -0.025(5) -0.032(5)
O1A 0.060(10) 0.058(7) 0.047(9) 0.011(6) -0.015(8) -0.004(6)
C35A 0.070(9) 0.063(8) 0.048(9) 0.012(7) 0.009(7) 0.007(7)
C36A 0.075(12) 0.072(11) 0.041(8) 0.011(7) 0.021(8) 0.003(9)
O1B 0.055(9) 0.060(11) 0.039(7) -0.004(7) -0.011(6) -0.004(6)
C35B 0.055(11) 0.058(10) 0.055(12) -0.013(10) -0.010(9) -0.020(8)
C36B 0.059(12) 0.093(16) 0.053(11) 0.024(10) 0.020(9) 0.005(12)
C37 0.148(8) 0.126(7) 0.054(5) 0.011(5) -0.014(5) 0.051(6)
C38 0.111(7) 0.135(8) 0.124(8) 0.000(6) -0.016(6) 0.058(7)
C39 0.198(12) 0.102(8) 0.174(11) 0.041(8) -0.031(9) -0.005(8)
C40 0.140(10) 0.137(9) 0.159(10) 0.024(8) 0.016(9) 0.003(8)
C41 0.167(13) 0.170(12) 0.38(2) 0.062(14) 0.078(14) 0.071(11)
N1 0.065(4) 0.052(3) 0.090(4) 0.012(3) 0.015(3) -0.011(3)
N2 0.084(5) 0.063(4) 0.134(6) 0.038(4) 0.008(4) -0.014(4)
N3 0.079(5) 0.067(4) 0.118(5) 0.035(4) 0.004(4) -0.014(4)
N4 0.058(3) 0.060(3) 0.036(3) 0.000(2) 0.000(2) 0.000(3)
N5 0.091(4) 0.091(4) 0.039(3) 0.012(3) -0.010(3) -0.028(4)
N6 0.086(4) 0.080(4) 0.049(3) 0.014(3) -0.006(3) -0.026(3)
O2 0.093(4) 0.098(4) 0.051(3) 0.013(3) -0.001(3) 0.032(3)
O3 0.128(5) 0.089(4) 0.145(5) 0.018(4) -0.041(4) -0.010(4)
O4 0.177(8) 0.188(8) 0.308(12) 0.091(8) 0.119(8) 0.057(7)

loop_
_atom_type_symbol
_atom_type_description
_atom_type_scat_dispersion_real
_atom_type_scat_dispersion_imag
_atom_type_scat_source
C C 0.0033 0.0016 'International Tables Vol C Tables 4.2.6.8 and 6.1.1.4'
H H 0.0000 0.0000 'International Tables Vol C Tables 4.2.6.8 and 6.1.1.4'
N N 0.0061 0.0033 'International Tables Vol C Tables 4.2.6.8 and 6.1.1.4'
O O 0.0106 0.0060 'International Tables Vol C Tables 4.2.6.8 and 6.1.1.4'

loop_
_geom_angle_atom_site_label_1
_geom_angle_atom_site_label_2
_geom_angle_atom_site_label_3
_geom_angle
_geom_angle_site_symmetry_1
_geom_angle_site_symmetry_3
_geom_angle_publ_flag
C6 C1 O1B 137.2(8) . . ?
C6 C1 C2 120.4(6) . . ?
O1B C1 C2 102.4(8) . . ?
C6 C1 O1A 106.2(7) . . ?
O1B C1 O1A 31.2(4) . . ?
C2 C1 O1A 133.4(8) . . ?
C1 C2 C3 119.0(6) . . ?
C1 C2 H2 120.5 . . ?
C3 C2 H2 120.5 . . ?
C4 C3 C2 120.3(6) . . ?
C4 C3 C7 121.1(6) . . ?
C2 C3 C7 118.6(6) . . ?
C3 C4 C5 120.0(6) . . ?
C3 C4 H4 120.0 . . ?
C5 C4 H4 120.0 . . ?
C6 C5 C4 119.3(6) . . ?
C6 C5 C9 119.6(6) . . ?
C4 C5 C9 121.1(5) . . ?
C5 C6 C1 121.1(6) . . ?
C5 C6 H6 119.5 . . ?
C1 C6 H6 119.5 . . ?
C8 C7 N3 107.8(6) . . ?
C8 C7 C3 130.6(6) . . ?
N3 C7 C3 121.6(6) . . ?
N1 C8 C7 105.3(5) . . ?
N1 C8 H8 127.3 . . ?
C7 C8 H8 127.3 . . ?
N6 C9 C10 108.2(5) . . ?
N6 C9 C5 124.6(5) . . ?
C10 C9 C5 127.2(5) . . ?
N4 C10 C9 105.2(5) . . ?
N4 C10 H10 127.4 . . ?
C9 C10 H10 127.4 . . ?
C12 C11 C16 118.9(7) . . ?
C12 C11 N1 121.3(6) . . ?
C16 C11 N1 119.7(6) . . ?
C11 C12 C13 119.5(6) . . ?
C11 C12 H12 120.2 . . ?
C13 C12 H12 120.2 . . ?
C12 C13 C14 122.3(6) . . ?
C12 C13 H13 118.8 . . ?
C14 C13 H13 118.8 . . ?
C15 C14 C13 116.4(6) . . ?
C15 C14 C17B 118.5(8) . . ?
C13 C14 C17B 124.7(8) . . ?
C15 C14 C17A 123.7(7) . . ?
C13 C14 C17A 119.6(7) . . ?
C17B C14 C17A 12.6(9) . . ?
C16 C15 C14 122.0(6) . . ?
C16 C15 H15 119.0 . . ?
C14 C15 H15 119.0 . . ?
C15 C16 C11 120.8(7) . . ?
C15 C16 H16 119.6 . . ?
C11 C16 H16 119.6 . . ?
C18A C17A C22A 120.0 . . ?
C18A C17A C14 117.3(9) . . ?
C22A C17A C14 122.6(9) . . ?
C17A C18A C19A 120.0 . . ?
C17A C18A H18A 120.0 . . ?
C19A C18A H18A 120.0 . . ?
C2OA C19A C18A 120.0 . . ?
C2OA C19A H19A 120.0 . . ?
C18A C19A H19A 120.0 . . ?
C19A C2OA C21A 120.0 . . ?
C19A C2OA H2OA 120.0 . . ?
C21A C2OA H2OA 120.0 . . ?
C2OA C21A C22A 120.0 . . ?
C2OA C21A H21A 120.0 . . ?
C22A C21A H21A 120.0 . . ?
C21A C22A C17A 120.0 . . ?
C21A C22A H22A 120.0 . . ?
C17A C22A H22A 120.0 . . ?
C18B C17B C22B 120.0 . . ?
C18B C17B C14 120.0(9) . . ?
C22B C17B C14 119.0(9) . . ?
C17B C18B C19B 120.0 . . ?
C17B C18B H18B 120.0 . . ?
C19B C18B H18B 120.0 . . ?
C20B C19B C18B 120.0 . . ?
C20B C19B H19B 120.0 . . ?
C18B C19B H19B 120.0 . . ?
C19B C20B C21B 120.0 . . ?
C19B C20B H20B 120.0 . . ?
C21B C20B H20B 120.0 . . ?
C20B C21B C22B 120.0 . . ?
C20B C21B H21B 120.0 . . ?
C22B C21B H21B 120.0 . . ?
C21B C22B C17B 120.0 . . ?
C21B C22B H22B 120.0 . . ?
C17B C22B H22B 120.0 . . ?
C24 C23 C28 120.1(6) . . ?
C24 C23 N4 120.0(5) . . ?
C28 C23 N4 119.9(5) . . ?
C23 C24 C25 119.6(6) . . ?
C23 C24 H24 120.2 . . ?
C25 C24 H24 120.2 . . ?
C26 C25 C24 121.7(6) . . ?
C26 C25 H25 119.1 . . ?
C24 C25 H25 119.1 . . ?
C25 C26 C27 117.2(6) . . ?
C25 C26 C29 121.9(6) . . ?
C27 C26 C29 120.8(6) . . ?
C28 C27 C26 122.0(6) . . ?
C28 C27 H27 119.0 . . ?
C26 C27 H27 119.0 . . ?
C27 C28 C23 119.3(6) . . ?
C27 C28 H28 120.4 . . ?
C23 C28 H28 120.4 . . ?
C30 C29 C34 116.9(7) . . ?
C30 C29 C26 122.5(6) . . ?
C34 C29 C26 120.5(7) . . ?
C29 C30 C31 122.8(8) . . ?
C29 C30 H30 118.6 . . ?
C31 C30 H30 118.6 . . ?
C32 C31 C30 118.9(9) . . ?
C32 C31 H31 120.6 . . ?
C30 C31 H31 120.6 . . ?
C31 C32 C33 120.1(9) . . ?
C31 C32 H32 120.0 . . ?
C33 C32 H32 120.0 . . ?
C32 C33 C34 120.8(9) . . ?
C32 C33 H33 119.6 . . ?
C34 C33 H33 119.6 . . ?
C33 C34 C29 120.5(8) . . ?
C33 C34 H34 119.8 . . ?
C29 C34 H34 119.8 . . ?
C1 O1A C35A 112.2(11) . . ?
O1A C35A C36A 106.1(11) . . ?
O1A C35A H35A 110.5 . . ?
C36A C35A H35A 110.5 . . ?
O1A C35A H35B 110.5 . . ?
C36A C35A H35B 110.5 . . ?
H35A C35A H35B 108.7 . . ?
O2 C36A C35A 107.1(8) . . ?
O2 C36A H36A 110.3 . . ?
C35A C36A H36A 110.3 . . ?
O2 C36A H36B 110.3 . . ?
C35A C36A H36B 110.3 . . ?
H36A C36A H36B 108.6 . . ?
C35B O1B C1 105.7(12) . . ?
O1B C35B C36B 105.7(14) . . ?
O1B C35B H35C 110.6 . . ?
C36B C35B H35C 110.6 . . ?
O1B C35B H35D 110.6 . . ?
C36B C35B H35D 110.6 . . ?
H35C C35B H35D 108.7 . . ?
O2 C36B C35B 112.8(10) . . ?
O2 C36B H36C 109.0 . . ?
C35B C36B H36C 109.0 . . ?
O2 C36B H36D 109.0 . . ?
C35B C36B H36D 109.0 . . ?
H36C C36B H36D 107.8 . . ?
O2 C37 C38 108.0(6) . . ?
O2 C37 H37A 110.1 . . ?
C38 C37 H37A 110.1 . . ?
O2 C37 H37B 110.1 . . ?
C38 C37 H37B 110.1 . . ?
H37A C37 H37B 108.4 . . ?
O3 C38 C37 112.8(7) . . ?
O3 C38 H38A 109.0 . . ?
C37 C38 H38A 109.0 . . ?
O3 C38 H38B 109.0 . . ?
C37 C38 H38B 109.0 . . ?
H38A C38 H38B 107.8 . . ?
O3 C39 C40 114.3(10) . . ?
O3 C39 H39A 108.7 . . ?
C40 C39 H39A 108.7 . . ?
O3 C39 H39B 108.7 . . ?
C40 C39 H39B 108.7 . . ?
H39A C39 H39B 107.6 . . ?
O4 C40 C39 110.2(10) . . ?
O4 C40 H40A 109.6 . . ?
C39 C40 H40A 109.6 . . ?
O4 C40 H40B 109.6 . . ?
C39 C40 H40B 109.6 . . ?
H40A C40 H40B 108.1 . . ?
O4 C41 H41A 109.5 . . ?
O4 C41 H41B 109.5 . . ?
H41A C41 H41B 109.5 . . ?
O4 C41 H41C 109.5 . . ?
H41A C41 H41C 109.5 . . ?
H41B C41 H41C 109.5 . . ?
C8 N1 N2 110.5(6) . . ?
C8 N1 C11 129.9(5) . . ?
N2 N1 C11 119.6(6) . . ?
N3 N2 N1 107.0(6) . . ?
N2 N3 C7 109.4(6) . . ?
C10 N4 N5 109.7(5) . . ?
C10 N4 C23 129.8(5) . . ?
N5 N4 C23 120.4(5) . . ?
N6 N5 N4 107.3(5) . . ?
N5 N6 C9 109.5(5) . . ?
C37 O2 C36A 111.9(8) . . ?
C37 O2 C36B 115.1(9) . . ?
C36A O2 C36B 27.3(10) . . ?
C39 O3 C38 110.9(8) . . ?
C40 O4 C41 110.9(10) . . ?

loop_
_geom_bond_atom_site_label_1
_geom_bond_atom_site_label_2
_geom_bond_distance
_geom_bond_site_symmetry_2
_geom_bond_publ_flag
C1 C6 1.371(8) . ?
C1 O1B 1.369(14) . ?
C1 C2 1.382(8) . ?
C1 O1A 1.452(12) . ?
C2 C3 1.403(8) . ?
C2 H2 0.9300 . ?
C3 C4 1.376(7) . ?
C3 C7 1.465(8) . ?
C4 C5 1.395(8) . ?
C4 H4 0.9300 . ?
C5 C6 1.376(7) . ?
C5 C9 1.473(8) . ?
C6 H6 0.9300 . ?
C7 C8 1.369(8) . ?
C7 N3 1.364(8) . ?
C8 N1 1.341(7) . ?
C8 H8 0.9300 . ?
C9 N6 1.349(7) . ?
C9 C10 1.366(7) . ?
C10 N4 1.347(7) . ?
C10 H10 0.9300 . ?
C11 C12 1.366(8) . ?
C11 C16 1.381(8) . ?
C11 N1 1.428(8) . ?
C12 C13 1.381(9) . ?
C12 H12 0.9300 . ?
C13 C14 1.382(8) . ?
C13 H13 0.9300 . ?
C14 C15 1.380(8) . ?
C14 C17B 1.478(5) . ?
C14 C17A 1.521(5) . ?
C15 C16 1.353(9) . ?
C15 H15 0.9300 . ?
C16 H16 0.9300 . ?
C17A C18A 1.3900 . ?
C17A C22A 1.3900 . ?
C18A C19A 1.3900 . ?
C18A H18A 0.9300 . ?
C19A C2OA 1.3900 . ?
C19A H19A 0.9300 . ?
C2OA C21A 1.3900 . ?
C2OA H2OA 0.9300 . ?
C21A C22A 1.3900 . ?
C21A H21A 0.9300 . ?
C22A H22A 0.9300 . ?
C17B C18B 1.3900 . ?
C17B C22B 1.3900 . ?
C18B C19B 1.3900 . ?
C18B H18B 0.9300 . ?
C19B C20B 1.3900 . ?
C19B H19B 0.9300 . ?
C20B C21B 1.3900 . ?
C20B H20B 0.9300 . ?
C21B C22B 1.3900 . ?
C21B H21B 0.9300 . ?
C22B H22B 0.9300 . ?
C23 C24 1.373(8) . ?
C23 C28 1.377(8) . ?
C23 N4 1.417(7) . ?
C24 C25 1.389(8) . ?
C24 H24 0.9300 . ?
C25 C26 1.366(8) . ?
C25 H25 0.9300 . ?
C26 C27 1.398(8) . ?
C26 C29 1.482(8) . ?
C27 C28 1.370(8) . ?
C27 H27 0.9300 . ?
C28 H28 0.9300 . ?
C29 C30 1.365(9) . ?
C29 C34 1.380(9) . ?
C30 C31 1.370(10) . ?
C30 H30 0.9300 . ?
C31 C32 1.366(11) . ?
C31 H31 0.9300 . ?
C32 C33 1.342(12) . ?
C32 H32 0.9300 . ?
C33 C34 1.382(11) . ?
C33 H33 0.9300 . ?
C34 H34 0.9300 . ?
O1A C35A 1.428(5) . ?
C35A C36A 1.538(5) . ?
C35A H35A 0.9700 . ?
C35A H35B 0.9700 . ?
C36A O2 1.427(5) . ?
C36A H36A 0.9700 . ?
C36A H36B 0.9700 . ?
O1B C35B 1.425(5) . ?
C35B C36B 1.537(5) . ?
C35B H35C 0.9700 . ?
C35B H35D 0.9700 . ?
C36B O2 1.430(5) . ?
C36B H36C 0.9700 . ?
C36B H36D 0.9700 . ?
C37 O2 1.416(4) . ?
C37 C38 1.489(11) . ?
C37 H37A 0.9700 . ?
C37 H37B 0.9700 . ?
C38 O3 1.402(8) . ?
C38 H38A 0.9700 . ?
C38 H38B 0.9700 . ?
C39 O3 1.352(10) . ?
C39 C40 1.440(12) . ?
C39 H39A 0.9700 . ?
C39 H39B 0.9700 . ?
C40 O4 1.407(5) . ?
C40 H40A 0.9700 . ?
C40 H40B 0.9700 . ?
C41 O4 1.419(5) . ?
C41 H41A 0.9600 . ?
C41 H41B 0.9600 . ?
C41 H41C 0.9600 . ?
N1 N2 1.359(7) . ?
N2 N3 1.303(7) . ?
N4 N5 1.358(6) . ?
N5 N6 1.300(7) . ?

loop_
_geom_torsion_atom_site_label_1
_geom_torsion_atom_site_label_2
_geom_torsion_atom_site_label_3
_geom_torsion_atom_site_label_4
_geom_torsion
_geom_torsion_site_symmetry_1
_geom_torsion_site_symmetry_2
_geom_torsion_site_symmetry_3
_geom_torsion_site_symmetry_4
_geom_torsion_publ_flag
C6 C1 C2 C3 0.6(9) . . . . ?
O1B C1 C2 C3 178.9(8) . . . . ?
O1A C1 C2 C3 -177.6(9) . . . . ?
C1 C2 C3 C4 -1.0(9) . . . . ?
C1 C2 C3 C7 179.9(6) . . . . ?
C2 C3 C4 C5 0.1(8) . . . . ?
C7 C3 C4 C5 179.2(6) . . . . ?
C3 C4 C5 C6 1.2(8) . . . . ?
C3 C4 C5 C9 -176.3(5) . . . . ?
C4 C5 C6 C1 -1.7(9) . . . . ?
C9 C5 C6 C1 175.9(5) . . . . ?
O1B C1 C6 C5 -176.8(10) . . . . ?
C2 C1 C6 C5 0.8(9) . . . . ?
O1A C1 C6 C5 179.4(7) . . . . ?
C4 C3 C7 C8 19.4(10) . . . . ?
C2 C3 C7 C8 -161.5(7) . . . . ?
C4 C3 C7 N3 -159.0(6) . . . . ?
C2 C3 C7 N3 20.1(9) . . . . ?
N3 C7 C8 N1 -0.1(7) . . . . ?
C3 C7 C8 N1 -178.7(6) . . . . ?
C6 C5 C9 N6 -158.4(6) . . . . ?
C4 C5 C9 N6 19.1(9) . . . . ?
C6 C5 C9 C10 19.5(9) . . . . ?
C4 C5 C9 C10 -163.0(6) . . . . ?
N6 C9 C10 N4 0.1(6) . . . . ?
C5 C9 C10 N4 -178.1(5) . . . . ?
C16 C11 C12 C13 -1.2(11) . . . . ?
N1 C11 C12 C13 -177.3(6) . . . . ?
C11 C12 C13 C14 1.9(12) . . . . ?
C12 C13 C14 C15 -2.6(10) . . . . ?
C12 C13 C14 C17B -175.2(9) . . . . ?
C12 C13 C14 C17A 171.2(9) . . . . ?
C13 C14 C15 C16 2.9(10) . . . . ?
C17B C14 C15 C16 175.9(9) . . . . ?
C17A C14 C15 C16 -170.7(9) . . . . ?
C14 C15 C16 C11 -2.4(11) . . . . ?
C12 C11 C16 C15 1.5(11) . . . . ?
N1 C11 C16 C15 177.5(6) . . . . ?
C15 C14 C17A C18A -157.4(7) . . . . ?
C13 C14 C17A C18A 29.2(10) . . . . ?
C17B C14 C17A C18A -88(4) . . . . ?
C15 C14 C17A C22A 19.9(14) . . . . ?
C13 C14 C17A C22A -153.4(8) . . . . ?
C17B C14 C17A C22A 89(4) . . . . ?
C22A C17A C18A C19A 0.0 . . . . ?
C14 C17A C18A C19A 177.4(11) . . . . ?
C17A C18A C19A C2OA 0.0 . . . . ?
C18A C19A C2OA C21A 0.0 . . . . ?
C19A C2OA C21A C22A 0.0 . . . . ?
C2OA C21A C22A C17A 0.0 . . . . ?
C18A C17A C22A C21A 0.0 . . . . ?
C14 C17A C22A C21A -177.3(11) . . . . ?
C15 C14 C17B C18B 159.6(7) . . . . ?
C13 C14 C17B C18B -28.0(11) . . . . ?
C17A C14 C17B C18B 42(4) . . . . ?
C15 C14 C17B C22B -8.9(13) . . . . ?
C13 C14 C17B C22B 163.6(8) . . . . ?
C17A C14 C17B C22B -127(5) . . . . ?
C22B C17B C18B C19B 0.0 . . . . ?
C14 C17B C18B C19B -168.3(11) . . . . ?
C17B C18B C19B C20B 0.0 . . . . ?
C18B C19B C20B C21B 0.0 . . . . ?
C19B C20B C21B C22B 0.0 . . . . ?
C20B C21B C22B C17B 0.0 . . . . ?
C18B C17B C22B C21B 0.0 . . . . ?
C14 C17B C22B C21B 168.4(11) . . . . ?
C28 C23 C24 C25 0.4(9) . . . . ?
N4 C23 C24 C25 -179.0(6) . . . . ?
C23 C24 C25 C26 0.8(10) . . . . ?
C24 C25 C26 C27 -0.8(10) . . . . ?
C24 C25 C26 C29 176.6(6) . . . . ?
C25 C26 C27 C28 -0.5(9) . . . . ?
C29 C26 C27 C28 -177.8(6) . . . . ?
C26 C27 C28 C23 1.6(9) . . . . ?
C24 C23 C28 C27 -1.5(9) . . . . ?
N4 C23 C28 C27 177.8(5) . . . . ?
C25 C26 C29 C30 -146.6(7) . . . . ?
C27 C26 C29 C30 30.6(9) . . . . ?
C25 C26 C29 C34 35.7(10) . . . . ?
C27 C26 C29 C34 -147.1(7) . . . . ?
C34 C29 C30 C31 -1.9(12) . . . . ?
C26 C29 C30 C31 -179.7(8) . . . . ?
C29 C30 C31 C32 0.9(14) . . . . ?
C30 C31 C32 C33 -0.6(16) . . . . ?
C31 C32 C33 C34 1.5(17) . . . . ?
C32 C33 C34 C29 -2.6(15) . . . . ?
C30 C29 C34 C33 2.7(12) . . . . ?
C26 C29 C34 C33 -179.4(8) . . . . ?
C6 C1 O1A C35A -178.6(9) . . . . ?
O1B C1 O1A C35A 6.4(14) . . . . ?
C2 C1 O1A C35A -0.3(15) . . . . ?
C1 O1A C35A C36A -175.6(9) . . . . ?
O1A C35A C36A O2 63.4(15) . . . . ?
C6 C1 O1B C35B -21.6(18) . . . . ?
C2 C1 O1B C35B 160.5(12) . . . . ?
O1A C1 O1B C35B -14.6(14) . . . . ?
C1 O1B C35B C36B 169.6(11) . . . . ?
O1B C35B C36B O2 -70(2) . . . . ?
O2 C37 C38 O3 -169.8(7) . . . . ?
O3 C39 C40 O4 66.3(14) . . . . ?
C7 C8 N1 N2 0.4(7) . . . . ?
C7 C8 N1 C11 178.0(6) . . . . ?
C12 C11 N1 C8 -12.1(10) . . . . ?
C16 C11 N1 C8 171.9(6) . . . . ?
C12 C11 N1 N2 165.3(6) . . . . ?
C16 C11 N1 N2 -10.7(9) . . . . ?
C8 N1 N2 N3 -0.4(8) . . . . ?
C11 N1 N2 N3 -178.3(6) . . . . ?
N1 N2 N3 C7 0.3(8) . . . . ?
C8 C7 N3 N2 -0.1(8) . . . . ?
C3 C7 N3 N2 178.6(6) . . . . ?
C9 C10 N4 N5 0.2(6) . . . . ?
C9 C10 N4 C23 177.0(5) . . . . ?
C24 C23 N4 C10 -27.6(9) . . . . ?
C28 C23 N4 C10 153.1(6) . . . . ?
C24 C23 N4 N5 148.9(6) . . . . ?
C28 C23 N4 N5 -30.4(8) . . . . ?
C10 N4 N5 N6 -0.3(7) . . . . ?
C23 N4 N5 N6 -177.5(5) . . . . ?
N4 N5 N6 C9 0.4(7) . . . . ?
C10 C9 N6 N5 -0.3(7) . . . . ?
C5 C9 N6 N5 178.0(5) . . . . ?
C38 C37 O2 C36A -176.4(10) . . . . ?
C38 C37 O2 C36B 153.9(12) . . . . ?
C35A C36A O2 C37 165.8(9) . . . . ?
C35A C36A O2 C36B -91(3) . . . . ?
C35B C36B O2 C37 -155.1(13) . . . . ?
C35B C36B O2 C36A 116(4) . . . . ?
C40 C39 O3 C38 -173.0(9) . . . . ?
C37 C38 O3 C39 -84.7(11) . . . . ?
C39 C40 O4 C41 167.4(11) . . . . ?
